data_1513533
loop_
_publ_author_name
'Brawn, Ryan A.'
'Zhu, Kaicheng'
'Panek, James S.'

_publ_section_title
;
 Rhodium(II)-catalyzed alkyne amination of homopropargylic sulfamate
 esters: stereoselective synthesis of functionalized norcaradienes by
 arene cyclopropanation.
;
_journal_issue 1
_journal_name_full 'Organic letters'
_journal_page_first 74
_journal_page_last 77
_journal_paper_doi 10.1021/ol403035g
_journal_volume 16
_journal_year 2014
_chemical_absolute_configuration ad
_chemical_formula_moiety '4(C16 H21 N O6 S), C4 H8 O'
_chemical_formula_sum 'C68 H92 N4 O25 S4'
_chemical_formula_weight 1493.74
_chemical_name_systematic
; 
 ? 
;
_space_group_IT_number 20
_symmetry_cell_setting orthorhombic
_symmetry_space_group_name_Hall 'C 2c 2'
_symmetry_space_group_name_H-M 'C 2 2 21'
_atom_sites_solution_hydrogens geom
_atom_sites_solution_primary direct
_atom_sites_solution_secondary difmap
_audit_creation_method SHELXL-97
_audit_update_record
;
2011-07-11 # Formatted by publCIF
;
_cell_angle_alpha 90.00
_cell_angle_beta 90.00
_cell_angle_gamma 90.00
_cell_formula_units_Z 4
_cell_length_a 12.9248(19)
_cell_length_b 15.416(2)
_cell_length_c 39.310(6)
_cell_measurement_reflns_used 9318
_cell_measurement_temperature 100(2)
_cell_measurement_theta_max 66.080
_cell_measurement_theta_min 4.463
_cell_volume 7832.5(19)
_computing_cell_refinement 'SAINT (Bruker, 2006)'
_computing_data_collection 'APEX2 (Bruker, 2006)'
_computing_data_reduction 'SAINT (Bruker, 2006)'
_computing_molecular_graphics 'OLEX2 (Dolmanov, et al. 2009)'
_computing_publication_material 'PublCIF v.1.9.5_c (IUCr)'
_computing_structure_refinement 'SHELXL-97 (Sheldrick, 1997)'
_computing_structure_solution 'SHELXS-97 (Sheldrick, 1990)'
_diffrn_ambient_temperature 100(2)
_diffrn_measured_fraction_theta_full 0.983
_diffrn_measured_fraction_theta_max 0.983
_diffrn_measurement_device_type 'Bruker Proteum-R'
_diffrn_measurement_method '\w & \f scans'
_diffrn_radiation_monochromator multilayer
_diffrn_radiation_source 'rotating anode'
_diffrn_radiation_type CuK\a
_diffrn_radiation_wavelength 1.54178
_diffrn_reflns_av_R_equivalents 0.0442
_diffrn_reflns_av_sigmaI/netI 0.0193
_diffrn_reflns_limit_h_max 15
_diffrn_reflns_limit_h_min -15
_diffrn_reflns_limit_k_max 18
_diffrn_reflns_limit_k_min -18
_diffrn_reflns_limit_l_max 46
_diffrn_reflns_limit_l_min -39
_diffrn_reflns_number 72674
_diffrn_reflns_theta_full 66.68
_diffrn_reflns_theta_max 66.68
_diffrn_reflns_theta_min 2.25
_diffrn_standards_decay_% 0
_diffrn_standards_interval_count 0
_diffrn_standards_interval_time 0
_diffrn_standards_number 0
_exptl_absorpt_coefficient_mu 1.754
_exptl_absorpt_correction_T_max 0.7528
_exptl_absorpt_correction_T_min 0.6550
_exptl_absorpt_correction_type multi-scan
_exptl_absorpt_process_details 'SADABS (Sheldrick, 1996)'
_exptl_crystal_colour colorless
_exptl_crystal_density_diffrn 1.267
_exptl_crystal_density_method 'not measured'
_exptl_crystal_description prism
_exptl_crystal_F_000 3168
_exptl_crystal_size_max 0.158
_exptl_crystal_size_mid 0.097
_exptl_crystal_size_min 0.065
_platon_squeeze_details
;

TITL brawn5_0m in C222(1)                                                      
CELL   12.9248   15.4160   39.3100     90.00     90.00     90.00
SPGR C2221       
C101 0.841 0.037-0.001 !       4.82 eA-3
C102 0.031 0.038 0.502 !       3.43 eA-3

Discussion:  The structure includes one tetrahydrofuran
(THF) molecule disordered around a twofold axis, which was refined
anisotropically using a PART -1 instruction in SHELXL with distance and angle
restraints. A second solvent region was highly disordered and atomic
positions could not be resolved. PLATON/SQUEEZE (Spek, 2005) was used to mask
the contribution of this diffuse electron density to the diffraction pattern
after modeling the ordered part of the structure.  The program output 
indicated a single void space in the asymmetric unit near the origin 
possessing only 4-fold multiplicity since it coincides with twofold axes in 
the a and b directions.  The void space is most likely partially occupied
by THF, but the unsuccessful modeling of the electron density peaks precludes 
identificationof any solvent molecule(s) present.  The solvent-accessible 
volume of this region is 163 cubic Angstroms, which is in between the typical 
volumes for one and two THF solvent molecules.  The electron count in the 
void is 44, fewer than the number of electrons in a single THF molecule, 
suggesting partial solvent loss.
;
_refine_diff_density_max 0.227
_refine_diff_density_min -0.228
_refine_diff_density_rms 0.047
_refine_ls_abs_structure_details 'Flack H D (1983), Acta Cryst. A39, 876-881'
_refine_ls_abs_structure_Flack 0.023(14)
_refine_ls_extinction_method none
_refine_ls_goodness_of_fit_ref 1.106
_refine_ls_hydrogen_treatment constr
_refine_ls_matrix_type full
_refine_ls_number_parameters 486
_refine_ls_number_reflns 6748
_refine_ls_number_restraints 70
_refine_ls_restrained_S_all 1.107
_refine_ls_R_factor_all 0.0392
_refine_ls_R_factor_gt 0.0374
_refine_ls_shift/su_max 0.002
_refine_ls_shift/su_mean 0.000
_refine_ls_structure_factor_coef Fsqd
_refine_ls_weighting_details 'calc w=1/[\s^2^(Fo^2^)+(0.0273P)^2^+12.5981P] where P=(Fo^2^+2Fc^2^)/3'
_refine_ls_weighting_scheme calc
_refine_ls_wR_factor_gt 0.0879
_refine_ls_wR_factor_ref 0.0884
_reflns_number_gt 6552
_reflns_number_total 6748
_reflns_threshold_expression >2sigma(I)
_cod_data_source_file ol403035g_si_004.cif
_cod_data_source_block brawn5_0m
_cod_original_cell_volume 7833(2)
_cod_original_sg_symbol_H-M 'C2 2 21'
_cod_database_code 1513533

loop_
_symmetry_equiv_pos_as_xyz
'x, y, z'
'x, -y, -z'
'-x, y, -z+1/2'
'-x, -y, z+1/2'
'x+1/2, y+1/2, z'
'x+1/2, -y+1/2, -z'
'-x+1/2, y+1/2, -z+1/2'
'-x+1/2, -y+1/2, z+1/2'

loop_
_atom_site_label
_atom_site_type_symbol
_atom_site_fract_x
_atom_site_fract_y
_atom_site_fract_z
_atom_site_U_iso_or_equiv
_atom_site_adp_type
_atom_site_occupancy
_atom_site_symmetry_multiplicity
_atom_site_calc_flag
_atom_site_refinement_flags
_atom_site_disorder_assembly
_atom_site_disorder_group
S1B S 0.54436(7) -0.11152(4) 0.56257(2) 0.0440(2) Uani 1 1 d . . .
S1A S 0.39210(5) 0.44635(4) 0.685594(16) 0.02719(14) Uani 1 1 d . . .
O1B O 0.70270(15) 0.42718(12) 0.58920(5) 0.0380(5) Uani 1 1 d . . .
O5B O 0.56023(19) -0.09087(13) 0.59743(5) 0.0482(6) Uani 1 1 d . . .
O2B O 0.43938(14) 0.20336(11) 0.58980(4) 0.0277(4) Uani 1 1 d . . .
O4B O 0.43224(17) -0.08118(14) 0.55267(6) 0.0470(6) Uani 1 1 d . . .
O3B O 0.76328(14) 0.14892(11) 0.50285(4) 0.0283(4) Uani 1 1 d . . .
O1A O 1.01689(14) 0.63120(11) 0.66738(5) 0.0300(4) Uani 1 1 d . . .
O6A O 0.28583(14) 0.44531(14) 0.69471(5) 0.0383(5) Uani 1 1 d . . .
O5A O 0.42317(14) 0.45935(12) 0.65149(5) 0.0343(4) Uani 1 1 d . . .
O3A O 0.66896(13) 0.64224(11) 0.75222(4) 0.0275(4) Uani 1 1 d . . .
O2A O 0.77708(13) 0.38855(10) 0.66496(4) 0.0267(4) Uani 1 1 d . . .
O4A O 0.43469(14) 0.35539(11) 0.69700(4) 0.0289(4) Uani 1 1 d . . .
N1A N 0.44844(16) 0.51627(13) 0.70990(5) 0.0254(4) Uani 1 1 d . . .
H1A H 0.4139 0.5382 0.7272 0.030 Uiso 1 1 calc R . .
C15A C 0.61414(19) 0.39232(15) 0.71264(6) 0.0225(5) Uani 1 1 d . . .
H15A H 0.6831 0.3645 0.7137 0.027 Uiso 1 1 calc R . .
H15B H 0.5856 0.3921 0.7360 0.027 Uiso 1 1 calc R . .
O6B O 0.5507(2) -0.19814(14) 0.55115(7) 0.0619(7) Uani 1 1 d . . .
N1B N 0.62086(19) -0.05467(15) 0.53930(6) 0.0367(6) Uani 1 1 d . . .
H1B H 0.6486 -0.0786 0.5211 0.044 Uiso 1 1 calc R . .
C12B C 0.6452(2) 0.03310(16) 0.54708(6) 0.0257(5) Uani 1 1 d . . .
C11B C 0.7587(2) 0.05367(17) 0.55015(6) 0.0278(5) Uani 1 1 d . . .
H11A H 0.7971 0.0151 0.5340 0.033 Uiso 1 1 calc R . .
C10B C 0.77624(19) 0.14705(17) 0.53906(6) 0.0254(5) Uani 1 1 d . . .
H10A H 0.8489 0.1641 0.5447 0.030 Uiso 1 1 calc R . .
C6B C 0.70224(19) 0.20846(16) 0.55680(6) 0.0239(5) Uani 1 1 d . . .
C7B C 0.7342(2) 0.29002(17) 0.56652(6) 0.0283(5) Uani 1 1 d . . .
H7B H 0.8034 0.3078 0.5625 0.034 Uiso 1 1 calc R . .
C2B C 0.6647(2) 0.34655(16) 0.58235(6) 0.0281(5) Uani 1 1 d . . .
C1B C 0.6349(2) 0.48894(17) 0.60393(8) 0.0371(7) Uani 1 1 d . . .
H1BA H 0.5741 0.4963 0.5893 0.056 Uiso 1 1 calc R . .
H1BB H 0.6708 0.5446 0.6062 0.056 Uiso 1 1 calc R . .
H1BC H 0.6129 0.4687 0.6264 0.056 Uiso 1 1 calc R . .
C3B C 0.5653(2) 0.31929(15) 0.59000(6) 0.0244(5) Uani 1 1 d . . .
H3B H 0.5187 0.3573 0.6013 0.029 Uiso 1 1 calc R . .
C4B C 0.53412(18) 0.23603(16) 0.58106(6) 0.0228(5) Uani 1 1 d . . .
C8B C 0.3730(2) 0.25627(18) 0.60993(7) 0.0311(6) Uani 1 1 d . . .
H8BA H 0.4081 0.2717 0.6312 0.047 Uiso 1 1 calc R . .
H8BB H 0.3094 0.2243 0.6151 0.047 Uiso 1 1 calc R . .
H8BC H 0.3558 0.3092 0.5974 0.047 Uiso 1 1 calc R . .
C5B C 0.60022(19) 0.17997(15) 0.56280(6) 0.0217(5) Uani 1 1 d . . .
C14B C 0.5703(2) 0.09228(16) 0.55113(6) 0.0245(5) Uani 1 1 d . . .
C15B C 0.4594(2) 0.07408(18) 0.54073(6) 0.0292(6) Uani 1 1 d . . .
H15C H 0.4202 0.1292 0.5418 0.035 Uiso 1 1 calc R . .
H15D H 0.4594 0.0548 0.5167 0.035 Uiso 1 1 calc R . .
C16B C 0.4019(2) 0.00713(19) 0.56157(8) 0.0390(7) Uani 1 1 d . . .
H16C H 0.4159 0.0171 0.5860 0.047 Uiso 1 1 calc R . .
H16D H 0.3266 0.0140 0.5578 0.047 Uiso 1 1 calc R . .
C9B C 0.8009(2) 0.22554(19) 0.48752(7) 0.0386(7) Uani 1 1 d . . .
H9BA H 0.7598 0.2752 0.4953 0.058 Uiso 1 1 calc R . .
H9BB H 0.7955 0.2205 0.4627 0.058 Uiso 1 1 calc R . .
H9BC H 0.8735 0.2341 0.4939 0.058 Uiso 1 1 calc R . .
C13B C 0.7997(2) 0.0364(2) 0.58576(7) 0.0403(7) Uani 1 1 d . . .
H13D H 0.7695 0.0783 0.6017 0.061 Uiso 1 1 calc R . .
H13E H 0.8752 0.0423 0.5858 0.061 Uiso 1 1 calc R . .
H13F H 0.7809 -0.0226 0.5927 0.061 Uiso 1 1 calc R . .
C1A C 1.0934(2) 0.58471(18) 0.64854(7) 0.0307(6) Uani 1 1 d . . .
H1AA H 1.1150 0.5334 0.6614 0.046 Uiso 1 1 calc R . .
H1AB H 1.1535 0.6222 0.6446 0.046 Uiso 1 1 calc R . .
H1AC H 1.0644 0.5666 0.6266 0.046 Uiso 1 1 calc R . .
C2A C 0.92493(19) 0.59111(16) 0.67400(6) 0.0240(5) Uani 1 1 d . . .
C3A C 0.90222(19) 0.50542(15) 0.66535(6) 0.0224(5) Uani 1 1 d . . .
H3A H 0.9517 0.4711 0.6536 0.027 Uiso 1 1 calc R . .
C4A C 0.80625(18) 0.47067(15) 0.67412(6) 0.0211(5) Uani 1 1 d . . .
C5A C 0.73248(18) 0.51924(14) 0.69198(6) 0.0198(5) Uani 1 1 d . . .
C14A C 0.62898(18) 0.48596(15) 0.70187(6) 0.0200(5) Uani 1 1 d . . .
C12A C 0.55151(19) 0.54331(15) 0.70435(6) 0.0218(5) Uani 1 1 d . . .
C7A C 0.8515(2) 0.64128(15) 0.69061(6) 0.0241(5) Uani 1 1 d . . .
H7A H 0.8664 0.7000 0.6960 0.029 Uiso 1 1 calc R . .
C6A C 0.75714(19) 0.60616(15) 0.69926(6) 0.0220(5) Uani 1 1 d . . .
C10A C 0.6751(2) 0.66043(15) 0.71638(6) 0.0251(5) Uani 1 1 d . . .
H10 H 0.6909 0.7233 0.7129 0.030 Uiso 1 1 calc R . .
C9A C 0.7557(2) 0.67126(18) 0.77107(7) 0.0367(6) Uani 1 1 d . . .
H9AA H 0.8175 0.6397 0.7637 0.055 Uiso 1 1 calc R . .
H9AB H 0.7439 0.6606 0.7953 0.055 Uiso 1 1 calc R . .
H9AC H 0.7657 0.7335 0.7673 0.055 Uiso 1 1 calc R . .
C11A C 0.56874(19) 0.64022(16) 0.70181(6) 0.0259(5) Uani 1 1 d . . .
H11 H 0.5154 0.6702 0.7160 0.031 Uiso 1 1 calc R . .
C13A C 0.5582(2) 0.67198(18) 0.66496(7) 0.0349(6) Uani 1 1 d . . .
H13A H 0.6127 0.6457 0.6510 0.052 Uiso 1 1 calc R . .
H13B H 0.5651 0.7353 0.6643 0.052 Uiso 1 1 calc R . .
H13C H 0.4903 0.6553 0.6560 0.052 Uiso 1 1 calc R . .
C8A C 0.8524(2) 0.33431(17) 0.64912(8) 0.0387(7) Uani 1 1 d . . .
H8AA H 0.8735 0.3600 0.6274 0.058 Uiso 1 1 calc R . .
H8AB H 0.8226 0.2768 0.6451 0.058 Uiso 1 1 calc R . .
H8AC H 0.9128 0.3289 0.6640 0.058 Uiso 1 1 calc R . .
C16A C 0.54508(19) 0.33670(15) 0.69065(7) 0.0262(5) Uani 1 1 d . . .
H16A H 0.5611 0.3476 0.6664 0.031 Uiso 1 1 calc R . .
H16B H 0.5590 0.2747 0.6954 0.031 Uiso 1 1 calc R . .
C1S C 0.9100(10) 0.3772(9) 0.7577(4) 0.050(3) Uani 0.50 1 d PDU A -1
H1SA H 0.9191 0.3520 0.7807 0.060 Uiso 0.50 1 calc PR A -1
H1SB H 0.8364 0.3716 0.7511 0.060 Uiso 0.50 1 calc PR A -1
C2S C 0.9425(11) 0.4723(7) 0.7575(5) 0.027(5) Uani 0.50 1 d PDU A -1
H2SA H 0.9405 0.4970 0.7808 0.032 Uiso 0.50 1 calc PR A -1
H2SB H 0.8970 0.5071 0.7425 0.032 Uiso 0.50 1 calc PR A -1
C3S C 1.0682(9) 0.3765(10) 0.7339(4) 0.059(4) Uani 0.50 1 d PDU A -1
H3SA H 1.0987 0.3731 0.7108 0.071 Uiso 0.50 1 calc PR A -1
H3SB H 1.1162 0.3479 0.7500 0.071 Uiso 0.50 1 calc PR A -1
C4S C 1.0532(13) 0.4696(9) 0.7438(5) 0.039(6) Uani 0.50 1 d PDU A -1
H4SA H 1.0610 0.5084 0.7239 0.047 Uiso 0.50 1 calc PR A -1
H4SB H 1.1035 0.4871 0.7615 0.047 Uiso 0.50 1 calc PR A -1
O1S O 0.9731(5) 0.3348(3) 0.73432(15) 0.0703(16) Uani 0.50 1 d PDU A -1

loop_
_atom_site_aniso_label
_atom_site_aniso_U_11
_atom_site_aniso_U_22
_atom_site_aniso_U_33
_atom_site_aniso_U_23
_atom_site_aniso_U_13
_atom_site_aniso_U_12
S1B 0.0594(5) 0.0273(3) 0.0453(4) -0.0073(3) 0.0260(4) -0.0125(3)
S1A 0.0215(3) 0.0329(3) 0.0272(3) -0.0050(3) -0.0037(2) 0.0002(3)
O1B 0.0390(11) 0.0285(10) 0.0466(12) -0.0154(9) 0.0175(9) -0.0120(8)
O5B 0.0678(15) 0.0357(11) 0.0412(12) 0.0016(9) 0.0249(11) -0.0021(10)
O2B 0.0243(9) 0.0328(9) 0.0262(9) -0.0066(7) 0.0062(7) -0.0068(8)
O4B 0.0448(12) 0.0407(12) 0.0556(13) -0.0162(10) 0.0198(10) -0.0230(10)
O3B 0.0336(9) 0.0304(9) 0.0208(9) -0.0021(7) 0.0056(7) -0.0052(8)
O1A 0.0272(10) 0.0281(9) 0.0347(10) -0.0051(8) 0.0094(7) -0.0066(8)
O6A 0.0232(9) 0.0484(11) 0.0433(11) -0.0092(9) -0.0044(8) -0.0011(9)
O5A 0.0327(10) 0.0428(11) 0.0273(9) -0.0040(8) -0.0066(8) 0.0028(9)
O3A 0.0280(9) 0.0280(9) 0.0265(9) -0.0076(7) 0.0029(7) -0.0071(8)
O2A 0.0255(9) 0.0180(8) 0.0366(10) -0.0087(7) 0.0029(7) -0.0013(7)
O4A 0.0257(9) 0.0283(9) 0.0328(9) -0.0055(7) 0.0001(7) -0.0058(8)
N1A 0.0215(10) 0.0277(11) 0.0268(11) -0.0052(8) 0.0035(9) 0.0013(9)
C15A 0.0226(12) 0.0200(11) 0.0248(12) -0.0007(9) -0.0004(10) -0.0017(10)
O6B 0.0847(19) 0.0298(11) 0.0712(16) -0.0088(11) 0.0404(15) -0.0155(12)
N1B 0.0468(14) 0.0276(11) 0.0358(13) -0.0104(10) 0.0175(11) -0.0039(11)
C12B 0.0316(14) 0.0245(12) 0.0209(12) -0.0024(10) 0.0075(10) -0.0056(10)
C11B 0.0309(13) 0.0275(12) 0.0250(13) -0.0015(11) 0.0054(10) 0.0034(11)
C10B 0.0221(12) 0.0332(13) 0.0209(12) -0.0053(10) 0.0010(9) -0.0056(11)
C6B 0.0239(12) 0.0301(13) 0.0177(12) -0.0013(10) -0.0001(9) -0.0021(11)
C7B 0.0247(13) 0.0333(13) 0.0270(13) -0.0062(11) 0.0048(10) -0.0063(11)
C2B 0.0346(14) 0.0253(12) 0.0244(13) -0.0047(10) 0.0039(11) -0.0061(11)
C1B 0.0472(18) 0.0244(13) 0.0396(16) -0.0106(11) 0.0123(13) -0.0067(12)
C3B 0.0261(13) 0.0262(12) 0.0209(12) -0.0030(10) 0.0038(10) 0.0009(10)
C4B 0.0229(12) 0.0283(12) 0.0172(12) 0.0009(9) 0.0004(9) -0.0054(10)
C8B 0.0278(14) 0.0368(14) 0.0288(14) -0.0085(11) 0.0060(11) -0.0044(11)
C5B 0.0227(12) 0.0252(12) 0.0173(11) -0.0007(9) 0.0006(9) -0.0046(10)
C14B 0.0273(13) 0.0278(13) 0.0184(12) -0.0016(10) 0.0052(10) -0.0060(10)
C15B 0.0283(14) 0.0343(14) 0.0249(13) -0.0116(10) 0.0035(10) -0.0096(11)
C16B 0.0343(15) 0.0424(16) 0.0404(16) -0.0139(13) 0.0104(13) -0.0110(13)
C9B 0.0480(17) 0.0353(15) 0.0325(15) 0.0044(12) 0.0142(13) -0.0051(13)
C13B 0.0359(15) 0.0515(18) 0.0336(15) 0.0070(13) 0.0019(12) 0.0070(14)
C1A 0.0229(13) 0.0368(14) 0.0323(14) -0.0046(11) 0.0077(10) -0.0048(11)
C2A 0.0260(13) 0.0238(12) 0.0220(12) 0.0015(9) -0.0002(9) -0.0014(10)
C3A 0.0232(12) 0.0217(11) 0.0224(12) -0.0025(9) 0.0004(10) 0.0023(10)
C4A 0.0213(12) 0.0185(11) 0.0235(12) -0.0003(9) -0.0026(9) 0.0018(9)
C5A 0.0217(12) 0.0169(10) 0.0209(12) 0.0019(9) -0.0015(9) 0.0000(9)
C14A 0.0226(12) 0.0185(11) 0.0189(12) -0.0026(9) -0.0015(9) 0.0001(9)
C12A 0.0222(12) 0.0236(12) 0.0196(11) -0.0011(9) -0.0012(9) 0.0009(10)
C7A 0.0312(13) 0.0154(10) 0.0257(13) -0.0012(10) 0.0027(10) -0.0042(10)
C6A 0.0288(13) 0.0179(11) 0.0192(11) 0.0009(9) 0.0004(10) 0.0014(10)
C10A 0.0303(14) 0.0144(11) 0.0306(14) 0.0011(9) 0.0044(10) -0.0010(10)
C9A 0.0364(16) 0.0349(14) 0.0386(16) -0.0102(12) -0.0028(12) -0.0087(12)
C11A 0.0263(13) 0.0204(12) 0.0309(13) 0.0002(10) 0.0041(10) 0.0076(10)
C13A 0.0374(15) 0.0297(13) 0.0375(15) 0.0060(11) -0.0019(12) 0.0102(12)
C8A 0.0309(15) 0.0240(13) 0.061(2) -0.0169(13) 0.0057(14) 0.0030(11)
C16A 0.0227(12) 0.0231(12) 0.0329(14) -0.0050(10) 0.0010(10) -0.0017(10)
C1S 0.035(5) 0.037(5) 0.079(8) 0.017(4) -0.012(5) -0.008(4)
C2S 0.027(7) 0.018(6) 0.035(8) -0.006(5) -0.015(5) -0.004(5)
C3S 0.033(6) 0.061(7) 0.084(9) -0.019(6) 0.008(6) 0.012(5)
C4S 0.043(8) 0.051(10) 0.024(8) -0.009(6) 0.010(5) -0.027(7)
O1S 0.090(4) 0.029(2) 0.092(4) -0.017(2) -0.008(3) -0.008(3)

loop_
_atom_type_symbol
_atom_type_description
_atom_type_scat_dispersion_real
_atom_type_scat_dispersion_imag
_atom_type_scat_source
C C 0.0181 0.0091 'International Tables Vol C Tables 4.2.6.8 and 6.1.1.4'
H H 0.0000 0.0000 'International Tables Vol C Tables 4.2.6.8 and 6.1.1.4'
N N 0.0311 0.0180 'International Tables Vol C Tables 4.2.6.8 and 6.1.1.4'
O O 0.0492 0.0322 'International Tables Vol C Tables 4.2.6.8 and 6.1.1.4'
S S 0.3331 0.5567 'International Tables Vol C Tables 4.2.6.8 and 6.1.1.4'

loop_
_geom_angle_atom_site_label_1
_geom_angle_atom_site_label_2
_geom_angle_atom_site_label_3
_geom_angle
O6B S1B O5B 120.67(15)
O6B S1B O4B 104.87(15)
O5B S1B O4B 107.76(13)
O6B S1B N1B 107.41(13)
O5B S1B N1B 109.74(13)
O4B S1B N1B 105.31(13)
O5A S1A O6A 121.05(12)
O5A S1A O4A 107.31(11)
O6A S1A O4A 104.87(12)
O5A S1A N1A 109.79(11)
O6A S1A N1A 107.13(11)
O4A S1A N1A 105.60(10)
C2B O1B C1B 118.1(2)
C4B O2B C8B 117.9(2)
C16B O4B S1B 117.78(18)
C9B O3B C10B 113.6(2)
C2A O1A C1A 118.34(19)
C9A O3A C10A 114.0(2)
C4A O2A C8A 117.97(19)
C16A O4A S1A 117.65(15)
C12A N1A S1A 122.08(17)
C12A N1A H1A 119.0
S1A N1A H1A 119.0
C16A C15A C14A 117.1(2)
C16A C15A H15A 108.0
C14A C15A H15A 108.0
C16A C15A H15B 108.0
C14A C15A H15B 108.0
H15A C15A H15B 107.3
C12B N1B S1B 122.18(18)
C12B N1B H1B 118.9
S1B N1B H1B 118.9
C14B C12B N1B 120.9(2)
C14B C12B C11B 123.4(2)
N1B C12B C11B 115.7(2)
C12B C11B C13B 112.1(2)
C12B C11B C10B 108.7(2)
C13B C11B C10B 112.2(2)
C12B C11B H11A 107.9
C13B C11B H11A 107.9
C10B C11B H11A 107.9
O3B C10B C6B 111.7(2)
O3B C10B C11B 106.64(19)
C6B C10B C11B 111.4(2)
O3B C10B H10A 109.0
C6B C10B H10A 109.0
C11B C10B H10A 109.0
C7B C6B C5B 121.2(2)
C7B C6B C10B 120.6(2)
C5B C6B C10B 118.2(2)
C6B C7B C2B 120.0(2)
C6B C7B H7B 120.0
C2B C7B H7B 120.0
O1B C2B C3B 124.6(2)
O1B C2B C7B 115.2(2)
C3B C2B C7B 120.2(2)
O1B C1B H1BA 109.5
O1B C1B H1BB 109.5
H1BA C1B H1BB 109.5
O1B C1B H1BC 109.5
H1BA C1B H1BC 109.5
H1BB C1B H1BC 109.5
C2B C3B C4B 119.6(2)
C2B C3B H3B 120.2
C4B C3B H3B 120.2
O2B C4B C3B 122.4(2)
O2B C4B C5B 116.4(2)
C3B C4B C5B 121.2(2)
O2B C8B H8BA 109.5
O2B C8B H8BB 109.5
H8BA C8B H8BB 109.5
O2B C8B H8BC 109.5
H8BA C8B H8BC 109.5
H8BB C8B H8BC 109.5
C6B C5B C4B 117.4(2)
C6B C5B C14B 118.5(2)
C4B C5B C14B 124.0(2)
C12B C14B C5B 118.1(2)
C12B C14B C15B 121.7(2)
C5B C14B C15B 120.0(2)
C16B C15B C14B 116.4(2)
C16B C15B H15C 108.2
C14B C15B H15C 108.2
C16B C15B H15D 108.2
C14B C15B H15D 108.2
H15C C15B H15D 107.3
O4B C16B C15B 112.0(2)
O4B C16B H16C 109.2
C15B C16B H16C 109.2
O4B C16B H16D 109.2
C15B C16B H16D 109.2
H16C C16B H16D 107.9
O3B C9B H9BA 109.5
O3B C9B H9BB 109.5
H9BA C9B H9BB 109.5
O3B C9B H9BC 109.5
H9BA C9B H9BC 109.5
H9BB C9B H9BC 109.5
C11B C13B H13D 109.5
C11B C13B H13E 109.5
H13D C13B H13E 109.5
C11B C13B H13F 109.5
H13D C13B H13F 109.5
H13E C13B H13F 109.5
O1A C1A H1AA 109.5
O1A C1A H1AB 109.5
H1AA C1A H1AB 109.5
O1A C1A H1AC 109.5
H1AA C1A H1AC 109.5
H1AB C1A H1AC 109.5
O1A C2A C7A 115.7(2)
O1A C2A C3A 124.4(2)
C7A C2A C3A 119.9(2)
C4A C3A C2A 119.4(2)
C4A C3A H3A 120.3
C2A C3A H3A 120.3
O2A C4A C3A 122.4(2)
O2A C4A C5A 116.0(2)
C3A C4A C5A 121.6(2)
C4A C5A C6A 117.2(2)
C4A C5A C14A 124.0(2)
C6A C5A C14A 118.7(2)
C12A C14A C5A 117.7(2)
C12A C14A C15A 120.9(2)
C5A C14A C15A 121.1(2)
C14A C12A N1A 121.4(2)
C14A C12A C11A 122.5(2)
N1A C12A C11A 116.1(2)
C6A C7A C2A 120.2(2)
C6A C7A H7A 119.9
C2A C7A H7A 119.9
C7A C6A C5A 121.7(2)
C7A C6A C10A 121.0(2)
C5A C6A C10A 117.4(2)
O3A C10A C6A 111.54(19)
O3A C10A C11A 106.22(19)
C6A C10A C11A 110.7(2)
O3A C10A H10 109.4
C6A C10A H10 109.4
C11A C10A H10 109.4
O3A C9A H9AA 109.5
O3A C9A H9AB 109.5
H9AA C9A H9AB 109.5
O3A C9A H9AC 109.5
H9AA C9A H9AC 109.5
H9AB C9A H9AC 109.5
C12A C11A C10A 108.1(2)
C12A C11A C13A 111.4(2)
C10A C11A C13A 111.7(2)
C12A C11A H11 108.5
C10A C11A H11 108.5
C13A C11A H11 108.5
C11A C13A H13A 109.5
C11A C13A H13B 109.5
H13A C13A H13B 109.5
C11A C13A H13C 109.5
H13A C13A H13C 109.5
H13B C13A H13C 109.5
O2A C8A H8AA 109.5
O2A C8A H8AB 109.5
H8AA C8A H8AB 109.5
O2A C8A H8AC 109.5
H8AA C8A H8AC 109.5
H8AB C8A H8AC 109.5
O4A C16A C15A 111.31(19)
O4A C16A H16A 109.4
C15A C16A H16A 109.4
O4A C16A H16B 109.4
C15A C16A H16B 109.4
H16A C16A H16B 108.0
O1S C1S C2S 106.8(10)
O1S C1S H1SA 110.4
C2S C1S H1SA 110.4
O1S C1S H1SB 110.4
C2S C1S H1SB 110.4
H1SA C1S H1SB 108.6
C1S C2S C4S 103.5(12)
C1S C2S H2SA 111.1
C4S C2S H2SA 111.1
C1S C2S H2SB 111.1
C4S C2S H2SB 111.1
H2SA C2S H2SB 109.0
O1S C3S C4S 109.0(10)
O1S C3S H3SA 109.9
C4S C3S H3SA 109.9
O1S C3S H3SB 109.9
C4S C3S H3SB 109.9
H3SA C3S H3SB 108.3
C3S C4S C2S 103.8(12)
C3S C4S H4SA 111.0
C2S C4S H4SA 111.0
C3S C4S H4SB 111.0
C2S C4S H4SB 111.0
H4SA C4S H4SB 109.0
C3S O1S C1S 108.0(7)

loop_
_geom_bond_atom_site_label_1
_geom_bond_atom_site_label_2
_geom_bond_distance
S1B O6B 1.411(2)
S1B O5B 1.422(2)
S1B O4B 1.572(3)
S1B N1B 1.607(2)
S1A O5A 1.414(2)
S1A O6A 1.4197(19)
S1A O4A 1.5718(19)
S1A N1A 1.614(2)
O1B C2B 1.363(3)
O1B C1B 1.418(3)
O2B C4B 1.368(3)
O2B C8B 1.424(3)
O4B C16B 1.459(4)
O3B C9B 1.412(3)
O3B C10B 1.433(3)
O1A C2A 1.365(3)
O1A C1A 1.429(3)
O3A C9A 1.416(3)
O3A C10A 1.439(3)
O2A C4A 1.369(3)
O2A C8A 1.426(3)
O4A C16A 1.477(3)
N1A C12A 1.413(3)
N1A H1A 0.8800
C15A C16A 1.510(3)
C15A C14A 1.517(3)
C15A H15A 0.9900
C15A H15B 0.9900
N1B C12B 1.422(3)
N1B H1B 0.8800
C12B C14B 1.340(4)
C12B C11B 1.506(4)
C11B C13B 1.520(4)
C11B C10B 1.521(4)
C11B H11A 1.0000
C10B C6B 1.516(3)
C10B H10A 1.0000
C6B C7B 1.377(3)
C6B C5B 1.410(3)
C7B C2B 1.397(4)
C7B H7B 0.9500
C2B C3B 1.385(4)
C1B H1BA 0.9800
C1B H1BB 0.9800
C1B H1BC 0.9800
C3B C4B 1.391(3)
C3B H3B 0.9500
C4B C5B 1.411(3)
C8B H8BA 0.9800
C8B H8BB 0.9800
C8B H8BC 0.9800
C5B C14B 1.479(3)
C14B C15B 1.517(4)
C15B C16B 1.513(4)
C15B H15C 0.9900
C15B H15D 0.9900
C16B H16C 0.9900
C16B H16D 0.9900
C9B H9BA 0.9800
C9B H9BB 0.9800
C9B H9BC 0.9800
C13B H13D 0.9800
C13B H13E 0.9800
C13B H13F 0.9800
C1A H1AA 0.9800
C1A H1AB 0.9800
C1A H1AC 0.9800
C2A C7A 1.388(3)
C2A C3A 1.395(3)
C3A C4A 1.394(3)
C3A H3A 0.9500
C4A C5A 1.401(3)
C5A C6A 1.407(3)
C5A C14A 1.485(3)
C14A C12A 1.339(3)
C12A C11A 1.514(3)
C7A C6A 1.377(3)
C7A H7A 0.9500
C6A C10A 1.509(3)
C10A C11A 1.521(4)
C10A H10 1.0000
C9A H9AA 0.9800
C9A H9AB 0.9800
C9A H9AC 0.9800
C11A C13A 1.535(4)
C11A H11 1.0000
C13A H13A 0.9800
C13A H13B 0.9800
C13A H13C 0.9800
C8A H8AA 0.9800
C8A H8AB 0.9800
C8A H8AC 0.9800
C16A H16A 0.9900
C16A H16B 0.9900
C1S O1S 1.391(14)
C1S C2S 1.524(12)
C1S H1SA 0.9900
C1S H1SB 0.9900
C2S C4S 1.530(8)
C2S H2SA 0.9900
C2S H2SB 0.9900
C3S O1S 1.388(13)
C3S C4S 1.501(14)
C3S H3SA 0.9900
C3S H3SB 0.9900
C4S H4SA 0.9900
C4S H4SB 0.9900

loop_
_platon_squeeze_void_nr
_platon_squeeze_void_average_x
_platon_squeeze_void_average_y
_platon_squeeze_void_average_z
_platon_squeeze_void_volume
_platon_squeeze_void_count_electrons
_platon_squeeze_void_content
1 -0.092 0.000 -0.000 163 44 ' '
2 -0.000 0.306 0.250 12 0 ' '
3 0.092 -0.000 0.500 164 44 ' '
4 -0.000 0.694 0.750 12 0 ' '
5 0.031 0.817 0.097 13 0 ' '
6 -0.031 0.817 0.403 12 0 ' '
7 -0.031 0.183 0.597 13 0 ' '
8 0.031 0.183 0.903 12 0 ' '
9 0.408 0.500 -0.000 163 44 ' '
10 0.479 0.323 0.406 14 0 ' '
11 0.479 0.677 0.594 15 1 ' '
12 0.594 0.500 0.500 160 43 ' '
13 0.531 0.317 0.097 13 0 ' '
14 0.531 0.683 0.903 12 0 ' '
15 0.500 0.806 0.250 12 0 ' '
16 0.500 0.194 0.750 12 0 ' '
